data_1562583
loop_
_publ_author_name
'Alekseev, Evgeny V.'
'Felbinger, Olivier'
'Wu, Shijun'
'Malcherek, Thomas'
'Depmeier, Wulf'
'Modolo, Giuseppe'
'Gesing, Thorsten M.'
'Krivovichev, Sergey V.'
'Suleimanov, Evgeny V.'
'Gavrilova, Tatiana A.'
'Pokrovsky, Lev D.'
'Pugachev, Alexey M.'
'Surovtsev, Nikolay V.'
'Atuchin, Victor V.'

_publ_section_title
;
 K[AsW2O9], the first member of the arsenate--tungsten bronze family:
 Synthesis, structure, spectroscopic and non-linear optical properties
;
_journal_name_full 'Journal of Solid State Chemistry'
_journal_page_first 59
_journal_page_last 63
_journal_paper_doi 10.1016/j.jssc.2013.04.038
_journal_volume 204
_journal_year 2013
_chemical_formula_moiety K[AsW2O9]
_chemical_formula_sum 'As K O9 W2'
_chemical_formula_weight 625.72
_chemical_melting_point 1173
_chemical_name_common 'potassium tungstate-arsenate'
_space_group_IT_number 19
_space_group_name_Hall 'P 2ac 2ab'
_space_group_name_H-M_alt 'P 21 21 21'
_symmetry_cell_setting orthorhombic
_symmetry_space_group_name_H-M 'P 21 21 21'
_atom_sites_solution_hydrogens none
_atom_sites_solution_primary direct
_atom_sites_solution_secondary difmap
_audit_creation_method SHELXL-97
_cell_angle_alpha 90.00
_cell_angle_beta 90.00
_cell_angle_gamma 90.00
_cell_formula_units_Z 4
_cell_length_a 4.9747(3)
_cell_length_b 9.1780(8)
_cell_length_c 16.6817(19)
_cell_measurement_reflns_used 37163
_cell_measurement_temperature 293(2)
_cell_measurement_theta_max 35
_cell_measurement_theta_min 1
_cell_volume 761.65(12)
_computing_cell_refinement 'Nonius EvalCCD'
_computing_data_collection 'Nonius Collect'
_computing_data_reduction 'Nonius EvalCCD'
_computing_molecular_graphics 'Crystal Maker/CorelDraw'
_computing_publication_material
;
;
_computing_structure_refinement 'SHELXL-97 (Sheldrick, 1997)'
_computing_structure_solution Shelx-97/WinGX
_diffrn_ambient_temperature 293(2)
_diffrn_measured_fraction_theta_full 1.000
_diffrn_measured_fraction_theta_max 1.000
_diffrn_measurement_device_type 'Nonius CCD'
_diffrn_radiation_monochromator graphite
_diffrn_radiation_source 'fine-focus sealed tube'
_diffrn_radiation_type MoK\a
_diffrn_radiation_wavelength 0.71073
_diffrn_reflns_av_R_equivalents 0.0488
_diffrn_reflns_av_sigmaI/netI 0.0222
_diffrn_reflns_limit_h_max 8
_diffrn_reflns_limit_h_min -8
_diffrn_reflns_limit_k_max 14
_diffrn_reflns_limit_k_min -14
_diffrn_reflns_limit_l_max 26
_diffrn_reflns_limit_l_min -26
_diffrn_reflns_number 37163
_diffrn_reflns_theta_full 35.00
_diffrn_reflns_theta_max 35.00
_diffrn_reflns_theta_min 2.44
_exptl_absorpt_coefficient_mu 35.062
_exptl_absorpt_correction_T_max 0.5406
_exptl_absorpt_correction_T_min 0.0540
_exptl_absorpt_correction_type multi-scan
_exptl_crystal_colour 'pale green'
_exptl_crystal_density_diffrn 5.457
_exptl_crystal_density_method 'not measured'
_exptl_crystal_description needle
_exptl_crystal_F_000 1088
_exptl_crystal_size_max 0.20
_exptl_crystal_size_mid 0.03
_exptl_crystal_size_min 0.02
_refine_diff_density_max 0.831
_refine_diff_density_min -0.794
_refine_diff_density_rms 0.198
_refine_ls_abs_structure_details 'Flack H D (1983), Acta Cryst. A39, 876-881'
_refine_ls_abs_structure_Flack 0.016(8)
_refine_ls_extinction_coef 0.00209(5)
_refine_ls_extinction_expression Fc^*^=kFc[1+0.001xFc^2^\l^3^/sin(2\q)]^-1/4^
_refine_ls_extinction_method SHELXL
_refine_ls_goodness_of_fit_ref 1.054
_refine_ls_hydrogen_treatment none
_refine_ls_matrix_type full
_refine_ls_number_parameters 119
_refine_ls_number_reflns 3349
_refine_ls_number_restraints 0
_refine_ls_restrained_S_all 1.054
_refine_ls_R_factor_all 0.0171
_refine_ls_R_factor_gt 0.0145
_refine_ls_shift/su_max 0.002
_refine_ls_shift/su_mean 0.000
_refine_ls_structure_factor_coef Fsqd
_refine_ls_weighting_details 'calc w=1/[\s^2^(Fo^2^)+(0.0073P)^2^+0.3177P] where P=(Fo^2^+2Fc^2^)/3'
_refine_ls_weighting_scheme calc
_refine_ls_wR_factor_gt 0.0256
_refine_ls_wR_factor_ref 0.0260
_reflns_number_gt 3186
_reflns_number_total 3349
_reflns_threshold_expression >2sigma(I)
_cod_data_source_file JSSC-2013-204-59.cif
_cod_data_source_block 1
_cod_depositor_comments
;
The following automatic conversions were performed:

data item '_chemical_melting_point' value '1173K' was changed to
'1173' -- the value should be numeric and without a unit designator.

Automatic conversion script
Id: cif_fix_values 8369 2020-08-20 11:38:08Z andrius 
;
_cod_original_sg_symbol_H-M P212121
_cod_database_code 1562583

loop_
_symmetry_equiv_pos_as_xyz
'x, y, z'
'-x+1/2, -y, z+1/2'
'x+1/2, -y+1/2, -z'
'-x, y+1/2, -z+1/2'

loop_
_atom_site_label
_atom_site_type_symbol
_atom_site_fract_x
_atom_site_fract_y
_atom_site_fract_z
_atom_site_U_iso_or_equiv
_atom_site_adp_type
_atom_site_occupancy
_atom_site_symmetry_multiplicity
_atom_site_calc_flag
_atom_site_refinement_flags
_atom_site_disorder_assembly
_atom_site_disorder_group
W1 W 0.65337(3) 0.135352(13) 0.447508(8) 0.00686(3) Uani 1 1 d . . .
W2 W 1.12471(2) 0.931339(13) 0.334960(7) 0.00661(3) Uani 1 1 d . . .
As1 As 0.65190(7) 0.76840(3) 0.223947(19) 0.00641(5) Uani 1 1 d . . .
K1 K 0.72255(19) 0.54820(10) 0.40733(6) 0.02469(19) Uani 1 1 d . . .
O1 O 0.8739(5) 0.2855(2) 0.47691(13) 0.0099(4) Uani 1 1 d . . .
O2 O 0.3396(5) 0.0127(2) 0.41087(13) 0.0101(4) Uani 1 1 d . . .
O3 O 0.8452(5) 0.0724(3) 0.35837(14) 0.0108(4) Uani 1 1 d . . .
O4 O 0.9171(5) 0.8831(3) 0.23368(14) 0.0117(4) Uani 1 1 d . . .
O5 O 0.4197(5) 0.8129(3) 0.29411(15) 0.0132(5) Uani 1 1 d . . .
O6 O 0.7493(5) 0.0027(3) 0.51342(15) 0.0124(5) Uani 1 1 d . . .
O7 O 0.5273(5) 0.7914(3) 0.13253(14) 0.0099(4) Uani 1 1 d . . .
O8 O 0.7349(5) 0.5956(2) 0.24578(15) 0.0099(4) Uani 1 1 d . . .
O9 O 0.9847(5) 0.7943(3) 0.39034(17) 0.0160(5) Uani 1 1 d . . .

loop_
_atom_site_aniso_label
_atom_site_aniso_U_11
_atom_site_aniso_U_22
_atom_site_aniso_U_33
_atom_site_aniso_U_23
_atom_site_aniso_U_13
_atom_site_aniso_U_12
W1 0.00555(5) 0.00779(5) 0.00724(5) -0.00087(4) -0.00146(4) 0.00065(4)
W2 0.00618(5) 0.00680(5) 0.00685(5) -0.00090(4) -0.00015(4) -0.00132(4)
As1 0.00624(13) 0.00671(12) 0.00628(13) -0.00092(10) -0.00124(12) 0.00049(11)
K1 0.0316(5) 0.0202(4) 0.0223(4) 0.0082(3) -0.0053(4) -0.0127(3)
O1 0.0078(10) 0.0133(10) 0.0087(9) -0.0019(8) -0.0014(9) -0.0019(10)
O2 0.0092(10) 0.0105(9) 0.0106(10) -0.0020(8) -0.0020(9) -0.0014(9)
O3 0.0080(10) 0.0136(9) 0.0107(10) -0.0038(8) 0.0012(8) 0.0039(10)
O4 0.0097(10) 0.0146(10) 0.0108(11) -0.0024(9) -0.0025(9) -0.0058(8)
O5 0.0113(11) 0.0160(11) 0.0123(11) -0.0018(9) 0.0030(9) 0.0052(9)
O6 0.0121(11) 0.0136(11) 0.0116(11) 0.0007(9) -0.0027(9) 0.0043(9)
O7 0.0120(11) 0.0098(10) 0.0080(11) 0.0005(9) -0.0053(9) -0.0017(9)
O8 0.0133(11) 0.0070(10) 0.0095(10) 0.0005(8) 0.0007(9) 0.0043(8)
O9 0.0161(12) 0.0132(11) 0.0186(13) 0.0003(10) 0.0021(10) -0.0043(10)

loop_
_atom_type_symbol
_atom_type_description
_atom_type_scat_dispersion_real
_atom_type_scat_dispersion_imag
_atom_type_scat_source
As As 0.0499 2.0058 'International Tables Vol C Tables 4.2.6.8 and 6.1.1.4'
O O 0.0106 0.0060 'International Tables Vol C Tables 4.2.6.8 and 6.1.1.4'
W W -0.8490 6.8722 'International Tables Vol C Tables 4.2.6.8 and 6.1.1.4'
K K 0.2009 0.2494 'International Tables Vol C Tables 4.2.6.8 and 6.1.1.4'

loop_
_geom_angle_atom_site_label_1
_geom_angle_atom_site_label_2
_geom_angle_atom_site_label_3
_geom_angle
_geom_angle_site_symmetry_1
_geom_angle_site_symmetry_3
O6 W1 O1 101.35(11) . .
O6 W1 O3 98.63(11) . .
O1 W1 O3 98.09(10) . .
O6 W1 O1 92.69(10) . 3_456
O1 W1 O1 88.54(4) . 3_456
O3 W1 O1 165.47(10) . 3_456
O6 W1 O2 90.78(11) . .
O1 W1 O2 164.83(10) . .
O3 W1 O2 88.95(9) . .
O1 W1 O2 81.76(10) 3_456 .
O6 W1 O7 171.53(11) . 4_645
O1 W1 O7 85.15(9) . 4_645
O3 W1 O7 85.71(10) . 4_645
O1 W1 O7 81.96(9) 3_456 4_645
O2 W1 O7 81.98(9) . 4_645
O6 W1 K1 53.67(9) . 3_456
O1 W1 K1 121.52(7) . 3_456
O3 W1 K1 133.59(8) . 3_456
O1 W1 K1 49.05(7) 3_456 3_456
O2 W1 K1 59.28(7) . 3_456
O7 W1 K1 118.26(7) 4_645 3_456
O6 W1 K1 141.78(9) . .
O1 W1 K1 41.74(7) . .
O3 W1 K1 96.91(8) . .
O1 W1 K1 79.41(7) 3_456 .
O2 W1 K1 124.26(7) . .
O7 W1 K1 43.74(6) 4_645 .
K1 W1 K1 128.369(18) 3_456 .
O6 W1 K1 29.75(9) . 3_556
O1 W1 K1 74.70(7) . 3_556
O3 W1 K1 89.43(8) . 3_556
O1 W1 K1 104.83(7) 3_456 3_556
O2 W1 K1 119.01(7) . 3_556
O7 W1 K1 158.39(7) 4_645 3_556
K1 W1 K1 79.827(18) 3_456 3_556
K1 W1 K1 116.43(2) . 3_556
O9 W2 O2 99.53(12) . 1_665
O9 W2 O3 95.19(11) . 1_565
O2 W2 O3 90.39(10) 1_665 1_565
O9 W2 O5 94.89(12) . 1_655
O2 W2 O5 91.73(11) 1_665 1_655
O3 W2 O5 169.22(10) 1_565 1_655
O9 W2 O4 94.71(11) . .
O2 W2 O4 165.70(10) 1_665 .
O3 W2 O4 87.05(10) 1_565 .
O5 W2 O4 88.30(10) 1_655 .
O9 W2 O8 172.86(11) . 4_755
O2 W2 O8 87.54(10) 1_665 4_755
O3 W2 O8 83.70(10) 1_565 4_755
O5 W2 O8 85.83(10) 1_655 4_755
O4 W2 O8 78.20(9) . 4_755
O7 As1 O8 114.31(12) . .
O7 As1 O5 110.45(12) . .
O8 As1 O5 104.21(12) . .
O7 As1 O4 107.42(12) . .
O8 As1 O4 111.98(12) . .
O5 As1 O4 108.35(12) . .
O7 As1 K1 150.31(8) . .
O8 As1 K1 43.78(9) . .
O5 As1 K1 67.89(9) . .
O4 As1 K1 100.77(8) . .
O7 As1 K1 38.06(9) . 4_655
O8 As1 K1 150.63(8) . 4_655
O5 As1 K1 84.40(9) . 4_655
O4 As1 K1 90.96(8) . 4_655
K1 As1 K1 152.063(13) . 4_655
O9 K1 O8 75.23(8) . .
O9 K1 O6 128.76(9) . 3_456
O8 K1 O6 121.51(8) . 3_456
O9 K1 O7 159.66(9) . 4_645
O8 K1 O7 84.71(7) . 4_645
O6 K1 O7 65.26(8) 3_456 4_645
O9 K1 O1 131.08(8) . .
O8 K1 O1 122.97(8) . .
O6 K1 O1 83.30(7) 3_456 .
O7 K1 O1 58.63(7) 4_645 .
O9 K1 O6 75.23(8) . 3_556
O8 K1 O6 116.37(7) . 3_556
O6 K1 O6 121.07(9) 3_456 3_556
O7 K1 O6 111.83(7) 4_645 3_556
O1 K1 O6 55.88(7) . 3_556
O9 K1 O2 99.53(8) . 3_556
O8 K1 O2 167.95(7) . 3_556
O6 K1 O2 70.29(7) 3_456 3_556
O7 K1 O2 99.50(7) 4_645 3_556
O1 K1 O2 52.53(6) . 3_556
O6 K1 O2 51.58(6) 3_556 3_556
O9 K1 O4 92.74(8) . 4_745
O8 K1 O4 50.34(6) . 4_745
O6 K1 O4 136.65(7) 3_456 4_745
O7 K1 O4 71.42(7) 4_645 4_745
O1 K1 O4 75.76(7) . 4_745
O6 K1 O4 76.56(7) 3_556 4_745
O2 K1 O4 120.18(6) 3_556 4_745
O9 K1 O5 63.17(7) . .
O8 K1 O5 49.68(6) . .
O6 K1 O5 90.52(7) 3_456 .
O7 K1 O5 106.02(7) 4_645 .
O1 K1 O5 164.64(7) . .
O6 K1 O5 138.11(7) 3_556 .
O2 K1 O5 137.78(7) 3_556 .
O4 K1 O5 99.81(6) 4_745 .
O9 K1 W1 100.21(6) . 3_556
O8 K1 W1 135.71(6) . 3_556
O6 K1 W1 96.07(6) 3_456 3_556
O7 K1 W1 91.74(5) 4_645 3_556
O1 K1 W1 33.15(5) . 3_556
O6 K1 W1 27.59(5) 3_556 3_556
O2 K1 W1 33.58(4) 3_556 3_556
O4 K1 W1 86.70(4) 4_745 3_556
O5 K1 W1 162.21(5) . 3_556
O9 K1 As1 59.02(6) . .
O8 K1 As1 25.18(5) . .
O6 K1 As1 114.35(6) 3_456 .
O7 K1 As1 103.09(6) 4_645 .
O1 K1 As1 148.05(6) . .
O6 K1 As1 122.67(5) 3_556 .
O2 K1 As1 156.65(5) 3_556 .
O4 K1 As1 73.36(4) 4_745 .
O5 K1 As1 27.27(4) . .
W1 K1 As1 149.45(3) 3_556 .
O9 K1 As1 138.79(7) . 4_645
O8 K1 As1 63.66(5) . 4_645
O6 K1 As1 75.24(6) 3_456 4_645
O7 K1 As1 21.88(5) 4_645 4_645
O1 K1 As1 77.90(5) . 4_645
O6 K1 As1 125.03(6) 3_556 4_645
O2 K1 As1 121.33(5) 3_556 4_645
O4 K1 As1 63.56(4) 4_745 4_645
O5 K1 As1 86.94(5) . 4_645
W1 K1 As1 110.70(2) 3_556 4_645
As1 K1 As1 81.23(2) . 4_645
W1 O1 W1 148.71(13) . 3_556
W1 O1 K1 112.28(10) . .
W1 O1 K1 97.80(9) 3_556 .
W2 O2 W1 153.45(14) 1_445 .
W2 O2 K1 119.40(10) 1_445 3_456
W1 O2 K1 87.14(8) . 3_456
W1 O3 W2 137.44(13) . 1_545
As1 O4 W2 127.67(13) . .
As1 O4 K1 129.42(11) . 4_755
W2 O4 K1 102.44(8) . 4_755
As1 O5 W2 152.76(16) . 1_455
As1 O5 K1 84.84(9) . .
W2 O5 K1 122.27(10) 1_455 .
W1 O6 K1 132.23(13) . 3_556
W1 O6 K1 98.74(10) . 3_456
K1 O6 K1 121.07(9) 3_556 3_456
As1 O7 W1 129.82(13) . 4_655
As1 O7 K1 120.06(12) . 4_655
W1 O7 K1 103.40(9) 4_655 4_655
As1 O8 W2 127.56(13) . 4_745
As1 O8 K1 111.04(11) . .
W2 O8 K1 121.11(9) 4_745 .
W2 O9 K1 153.47(15) . .

loop_
_geom_bond_atom_site_label_1
_geom_bond_atom_site_label_2
_geom_bond_distance
_geom_bond_site_symmetry_2
W1 O6 1.708(2) .
W1 O1 1.829(2) .
W1 O3 1.859(2) .
W1 O1 2.012(2) 3_456
W1 O2 2.019(2) .
W1 O7 2.155(2) 4_645
W1 K1 3.6462(9) 3_456
W1 K1 3.8633(9) .
W1 K1 4.0889(9) 3_556
W2 O9 1.709(3) .
W2 O2 1.818(2) 1_665
W2 O3 1.940(2) 1_565
W2 O5 1.949(2) 1_655
W2 O4 2.029(2) .
W2 O8 2.139(2) 4_755
As1 O7 1.660(2) .
As1 O8 1.679(2) .
As1 O5 1.695(2) .
As1 O4 1.696(2) .
As1 K1 3.6832(10) .
As1 K1 3.8549(10) 4_655
K1 O9 2.623(3) .
K1 O8 2.730(3) .
K1 O6 2.740(3) 3_456
K1 O7 2.746(3) 4_645
K1 O1 2.780(2) .
K1 O6 2.972(3) 3_556
K1 O2 3.138(2) 3_556
K1 O4 3.323(3) 4_745
K1 O5 3.426(3) .
K1 W1 3.6462(9) 3_556
K1 As1 3.8549(10) 4_645
O1 W1 2.012(2) 3_556
O2 W2 1.818(2) 1_445
O2 K1 3.138(2) 3_456
O3 W2 1.940(2) 1_545
O4 K1 3.323(3) 4_755
O5 W2 1.949(2) 1_455
O6 K1 2.740(3) 3_556
O6 K1 2.972(3) 3_456
O7 W1 2.155(2) 4_655
O7 K1 2.746(3) 4_655
O8 W2 2.139(2) 4_745
